data_7222235
loop_
_publ_author_name
'Pandey, Dilip K.'
'Khake, Shrikant M.'
'Gonnade, Rajesh G.'
'PUNJI, BENUDHAR'

_publ_section_title
;
 Mono- and binuclear palladacycles via regioselective C--H bond
 activation: syntheses, mechanistic insights and catalytic activity in
 direct arylation of azoles
;
_journal_name_full 'RSC Adv.'
_journal_paper_doi 10.1039/C5RA18289A
_journal_year 2015
_chemical_formula_moiety 'C23 H42 N3 O3 P Pd'
_chemical_formula_sum 'C23 H42 N3 O3 P Pd'
_chemical_formula_weight 545.97
_chemical_name_systematic
; 
 ? 
;
_space_group_IT_number 14
_symmetry_cell_setting monoclinic
_symmetry_space_group_name_Hall '-P 2ybc'
_symmetry_space_group_name_H-M 'P 1 21/c 1'
_atom_sites_solution_hydrogens geom
_atom_sites_solution_primary direct
_atom_sites_solution_secondary difmap
_audit_creation_method SHELXL-97
_audit_update_record
;
2015-05-07 deposited with the CCDC.
2015-09-18 downloaded from the CCDC.
;
_cell_angle_alpha 90.00
_cell_angle_beta 101.270(2)
_cell_angle_gamma 90.00
_cell_formula_units_Z 4
_cell_length_a 11.5217(7)
_cell_length_b 12.4022(8)
_cell_length_c 18.4419(12)
_cell_measurement_reflns_used 9894
_cell_measurement_temperature 200(2)
_cell_measurement_theta_max 32.46
_cell_measurement_theta_min 2.30
_cell_volume 2584.4(3)
_computing_cell_refinement 'Bruker SAINT'
_computing_data_collection 'Bruker APEX2'
_computing_data_reduction 'Bruker SAINT'
_computing_molecular_graphics 'Bruker SHELXTL'
_computing_publication_material 'Bruker SHELXTL'
_computing_structure_refinement 'SHELXL-97 (Sheldrick, 2008)'
_computing_structure_solution 'SHELXS-97 (Sheldrick, 2008)'
_diffrn_ambient_temperature 200(2)
_diffrn_measured_fraction_theta_full 1.000
_diffrn_measured_fraction_theta_max 1.000
_diffrn_measurement_device_type 'Bruker APEX-II CCD'
_diffrn_measurement_method '\f and \w scans'
_diffrn_radiation_monochromator graphite
_diffrn_radiation_source 'fine-focus sealed tube'
_diffrn_radiation_type MoK\a
_diffrn_radiation_wavelength 0.71073
_diffrn_reflns_av_R_equivalents 0.0202
_diffrn_reflns_av_sigmaI/netI 0.0157
_diffrn_reflns_limit_h_max 13
_diffrn_reflns_limit_h_min -13
_diffrn_reflns_limit_k_max 14
_diffrn_reflns_limit_k_min -14
_diffrn_reflns_limit_l_max 17
_diffrn_reflns_limit_l_min -21
_diffrn_reflns_number 20328
_diffrn_reflns_theta_full 25.00
_diffrn_reflns_theta_max 25.00
_diffrn_reflns_theta_min 1.80
_exptl_absorpt_coefficient_mu 0.807
_exptl_absorpt_correction_T_max 0.8487
_exptl_absorpt_correction_T_min 0.7436
_exptl_absorpt_correction_type multi-scan
_exptl_absorpt_process_details SADABS,(BRUKER,2006)
_exptl_crystal_colour COLOURLESS
_exptl_crystal_density_diffrn 1.403
_exptl_crystal_density_method 'not measured'
_exptl_crystal_description PLATE
_exptl_crystal_F_000 1144
_exptl_crystal_recrystallization_method 'Re-crystallisation from solvent: HEXANE'
_exptl_crystal_size_max 0.39
_exptl_crystal_size_mid 0.32
_exptl_crystal_size_min 0.21
_refine_diff_density_max 0.324
_refine_diff_density_min -0.759
_refine_diff_density_rms 0.107
_refine_ls_extinction_method none
_refine_ls_goodness_of_fit_ref 1.160
_refine_ls_hydrogen_treatment constr
_refine_ls_matrix_type full
_refine_ls_number_parameters 289
_refine_ls_number_reflns 4553
_refine_ls_number_restraints 0
_refine_ls_restrained_S_all 1.160
_refine_ls_R_factor_all 0.0220
_refine_ls_R_factor_gt 0.0204
_refine_ls_shift/su_max 0.002
_refine_ls_shift/su_mean 0.000
_refine_ls_structure_factor_coef Fsqd
_refine_ls_weighting_details 'calc w=1/[\s^2^(Fo^2^)+(0.0288P)^2^+1.0535P] where P=(Fo^2^+2Fc^2^)/3'
_refine_ls_weighting_scheme calc
_refine_ls_wR_factor_gt 0.0541
_refine_ls_wR_factor_ref 0.0558
_reflns_number_gt 4290
_reflns_number_total 4553
_reflns_threshold_expression >2sigma(I)
_cod_data_source_file c5ra18289a2.cif
_cod_data_source_block dp_12_0m
_cod_depositor_comments
;
The following automatic conversions were performed:

'_symmetry_cell_setting' value 'Monoclinic' changed to 'monoclinic'
according to
/usr/data/users/saulius/crontab/automatic-downloads/rss-feeds/RSC/lib/dictionaries/cif_core.dic
dictionary named 'cif_core.dic' version 2.4.2 from 2011-04-26.

'_exptl_absorpt_correction_type' value 'MULTI-SCAN' changed to
'multi-scan' according to
/usr/data/users/saulius/crontab/automatic-downloads/rss-feeds/RSC/lib/dictionaries/cif_core.dic
dictionary named 'cif_core.dic' version 2.4.2 from 2011-04-26.

'_refine_ls_hydrogen_treatment' value 'CONSTR' changed to 'constr'
according to
/usr/data/users/saulius/crontab/automatic-downloads/rss-feeds/RSC/lib/dictionaries/cif_core.dic
dictionary named 'cif_core.dic' version 2.4.2 from 2011-04-26.

Automatic conversion script
Id: cif_fix_values 3271 2015-04-21 07:52:19Z andrius 
;
_cod_original_sg_symbol_H-M 'P2(1)/c  '
_cod_database_code 7222235

loop_
_symmetry_equiv_pos_as_xyz
'x, y, z'
'-x, y+1/2, -z+1/2'
'-x, -y, -z'
'x, -y-1/2, z-1/2'

loop_
_atom_site_label
_atom_site_type_symbol
_atom_site_fract_x
_atom_site_fract_y
_atom_site_fract_z
_atom_site_U_iso_or_equiv
_atom_site_adp_type
_atom_site_occupancy
_atom_site_symmetry_multiplicity
_atom_site_calc_flag
_atom_site_refinement_flags
Pd1 Pd 0.294107(10) 0.594654(10) 0.234947(6) 0.01771(6) Uani 1 1 d .
P1 P 0.22594(4) 0.58339(3) 0.33892(2) 0.01905(10) Uani 1 1 d .
O1 O 0.34435(10) 0.57182(10) 0.40621(7) 0.0241(3) Uani 1 1 d .
O2 O 0.13800(11) 0.62546(11) 0.15509(7) 0.0293(3) Uani 1 1 d .
O3 O 0.07660(14) 0.45804(13) 0.16625(9) 0.0510(4) Uani 1 1 d .
N1 N 0.41440(12) 0.59295(10) 0.15381(8) 0.0206(3) Uani 1 1 d .
N2 N 0.15032(12) 0.47813(11) 0.36183(8) 0.0234(3) Uani 1 1 d .
N3 N 0.14982(12) 0.68753(11) 0.35819(8) 0.0235(3) Uani 1 1 d .
C1 C 0.44425(15) 0.59009(12) 0.30543(10) 0.0205(4) Uani 1 1 d .
C2 C 0.54835(15) 0.60016(12) 0.27850(10) 0.0224(4) Uani 1 1 d .
C3 C 0.65718(16) 0.59986(14) 0.32770(11) 0.0271(4) Uani 1 1 d .
H3 H 0.7271 0.6056 0.3099 0.033 Uiso 1 1 calc R
C4 C 0.66090(16) 0.59103(14) 0.40314(11) 0.0292(4) Uani 1 1 d .
H4 H 0.7337 0.5911 0.4356 0.035 Uiso 1 1 calc R
C5 C 0.55727(16) 0.58208(14) 0.43116(10) 0.0256(4) Uani 1 1 d .
H5 H 0.5598 0.5768 0.4817 0.031 Uiso 1 1 calc R
C6 C 0.45063(15) 0.58127(13) 0.38124(10) 0.0211(4) Uani 1 1 d .
C7 C 0.53700(14) 0.61817(15) 0.19681(10) 0.0248(4) Uani 1 1 d .
H7A H 0.5940 0.5731 0.1787 0.030 Uiso 1 1 calc R
H7B H 0.5557 0.6928 0.1882 0.030 Uiso 1 1 calc R
C8 C 0.41687(16) 0.48217(14) 0.11921(10) 0.0272(4) Uani 1 1 d .
H8 H 0.4830 0.4809 0.0929 0.033 Uiso 1 1 calc R
C9 C 0.4396(2) 0.39507(14) 0.17841(13) 0.0366(5) Uani 1 1 d .
H9A H 0.5090 0.4131 0.2144 0.055 Uiso 1 1 calc R
H9B H 0.4514 0.3271 0.1560 0.055 Uiso 1 1 calc R
H9C H 0.3728 0.3900 0.2022 0.055 Uiso 1 1 calc R
C10 C 0.30482(18) 0.45540(18) 0.06347(12) 0.0411(5) Uani 1 1 d .
H10A H 0.2375 0.4622 0.0866 0.062 Uiso 1 1 calc R
H10B H 0.3095 0.3828 0.0462 0.062 Uiso 1 1 calc R
H10C H 0.2968 0.5043 0.0224 0.062 Uiso 1 1 calc R
C11 C 0.37523(16) 0.67890(14) 0.09563(10) 0.0264(4) Uani 1 1 d .
H11 H 0.2964 0.6581 0.0688 0.032 Uiso 1 1 calc R
C12 C 0.45443(19) 0.68818(18) 0.03839(11) 0.0390(5) Uani 1 1 d .
H12A H 0.5326 0.7093 0.0625 0.058 Uiso 1 1 calc R
H12B H 0.4224 0.7413 0.0021 0.058 Uiso 1 1 calc R
H12C H 0.4580 0.6197 0.0146 0.058 Uiso 1 1 calc R
C13 C 0.36214(18) 0.78822(15) 0.13080(12) 0.0363(4) Uani 1 1 d .
H13A H 0.3146 0.7806 0.1678 0.055 Uiso 1 1 calc R
H13B H 0.3247 0.8378 0.0935 0.055 Uiso 1 1 calc R
H13C H 0.4389 0.8151 0.1532 0.055 Uiso 1 1 calc R
C14 C 0.21046(17) 0.37292(16) 0.37481(12) 0.0361(5) Uani 1 1 d .
H14A H 0.1842 0.3377 0.4157 0.043 Uiso 1 1 calc R
H14B H 0.2949 0.3855 0.3896 0.043 Uiso 1 1 calc R
C15 C 0.1899(2) 0.29684(17) 0.30920(14) 0.0485(6) Uani 1 1 d .
H15A H 0.1090 0.2731 0.2995 0.073 Uiso 1 1 calc R
H15B H 0.2413 0.2356 0.3200 0.073 Uiso 1 1 calc R
H15C H 0.2064 0.3336 0.2665 0.073 Uiso 1 1 calc R
C16 C 0.02239(14) 0.47206(15) 0.33100(10) 0.0276(4) Uani 1 1 d .
H16A H 0.0100 0.4301 0.2857 0.033 Uiso 1 1 calc R
H16B H -0.0076 0.5442 0.3186 0.033 Uiso 1 1 calc R
C17 C -0.0463(2) 0.42142(18) 0.38415(15) 0.0474(6) Uani 1 1 d .
H17A H -0.0270 0.3462 0.3897 0.071 Uiso 1 1 calc R
H17B H -0.1296 0.4294 0.3652 0.071 Uiso 1 1 calc R
H17C H -0.0260 0.4565 0.4313 0.071 Uiso 1 1 calc R
C18 C 0.11583(18) 0.69968(17) 0.43084(11) 0.0351(4) Uani 1 1 d .
H18A H 0.1606 0.7586 0.4573 0.042 Uiso 1 1 calc R
H18B H 0.1369 0.6344 0.4593 0.042 Uiso 1 1 calc R
C19 C -0.0155(2) 0.72144(19) 0.42535(14) 0.0484(6) Uani 1 1 d .
H19A H -0.0360 0.7885 0.4001 0.073 Uiso 1 1 calc R
H19B H -0.0328 0.7255 0.4741 0.073 Uiso 1 1 calc R
H19C H -0.0605 0.6641 0.3984 0.073 Uiso 1 1 calc R
C20 C 0.14387(15) 0.78594(14) 0.31281(10) 0.0272(4) Uani 1 1 d .
H20A H 0.0712 0.8241 0.3152 0.033 Uiso 1 1 calc R
H20B H 0.1407 0.7654 0.2617 0.033 Uiso 1 1 calc R
C21 C 0.2471(2) 0.86148(18) 0.33650(15) 0.0517(6) Uani 1 1 d .
H21A H 0.2506 0.8829 0.3869 0.078 Uiso 1 1 calc R
H21B H 0.2371 0.9242 0.3054 0.078 Uiso 1 1 calc R
H21C H 0.3193 0.8255 0.3323 0.078 Uiso 1 1 calc R
C22 C 0.06265(16) 0.55060(16) 0.14088(10) 0.0300(4) Uani 1 1 d .
C23 C -0.0500(2) 0.5769(2) 0.08646(15) 0.0554(7) Uani 1 1 d .
H23A H -0.0329 0.5839 0.0378 0.083 Uiso 1 1 calc R
H23B H -0.0821 0.6435 0.1004 0.083 Uiso 1 1 calc R
H23C H -0.1065 0.5201 0.0867 0.083 Uiso 1 1 calc R

loop_
_atom_site_aniso_label
_atom_site_aniso_U_11
_atom_site_aniso_U_22
_atom_site_aniso_U_33
_atom_site_aniso_U_23
_atom_site_aniso_U_13
_atom_site_aniso_U_12
Pd1 0.01549(8) 0.02197(9) 0.01494(9) 0.00053(4) 0.00115(5) -0.00047(4)
P1 0.0169(2) 0.0226(2) 0.0172(2) 0.00137(16) 0.00229(17) -0.00069(15)
O1 0.0185(6) 0.0352(6) 0.0179(6) 0.0034(5) 0.0014(5) -0.0013(5)
O2 0.0251(6) 0.0331(7) 0.0267(7) 0.0032(6) -0.0022(5) -0.0016(5)
O3 0.0546(9) 0.0448(9) 0.0490(10) 0.0088(7) -0.0012(8) -0.0175(7)
N1 0.0193(7) 0.0237(7) 0.0184(8) 0.0003(5) 0.0029(6) -0.0006(5)
N2 0.0208(7) 0.0241(7) 0.0248(8) 0.0042(6) 0.0034(6) -0.0016(6)
N3 0.0255(7) 0.0249(7) 0.0208(8) 0.0012(6) 0.0065(6) 0.0024(6)
C1 0.0201(8) 0.0196(8) 0.0207(9) 0.0003(6) 0.0013(7) -0.0008(6)
C2 0.0203(8) 0.0206(8) 0.0253(10) -0.0003(6) 0.0025(7) -0.0003(6)
C3 0.0170(8) 0.0322(10) 0.0316(11) 0.0013(7) 0.0031(7) -0.0009(6)
C4 0.0193(9) 0.0341(10) 0.0306(11) -0.0002(7) -0.0045(8) 0.0000(7)
C5 0.0259(9) 0.0287(9) 0.0196(9) 0.0001(7) -0.0016(7) -0.0003(7)
C6 0.0197(8) 0.0206(8) 0.0227(9) 0.0009(6) 0.0034(7) 0.0000(6)
C7 0.0184(8) 0.0313(9) 0.0251(9) 0.0011(7) 0.0050(7) -0.0030(7)
C8 0.0287(9) 0.0267(9) 0.0278(10) -0.0060(7) 0.0091(7) 0.0012(7)
C9 0.0455(12) 0.0234(10) 0.0443(13) -0.0006(8) 0.0170(10) 0.0043(8)
C10 0.0392(11) 0.0406(12) 0.0420(12) -0.0179(10) 0.0045(9) -0.0049(9)
C11 0.0269(9) 0.0296(9) 0.0221(9) 0.0062(7) 0.0033(7) 0.0001(7)
C12 0.0462(11) 0.0461(12) 0.0266(11) 0.0085(9) 0.0121(9) -0.0018(9)
C13 0.0428(11) 0.0268(10) 0.0408(12) 0.0066(8) 0.0114(9) 0.0029(8)
C14 0.0302(10) 0.0271(9) 0.0474(13) 0.0106(9) -0.0017(9) 0.0003(8)
C15 0.0550(13) 0.0334(11) 0.0614(15) 0.0012(10) 0.0223(11) 0.0126(10)
C16 0.0209(8) 0.0273(9) 0.0340(10) -0.0028(7) 0.0038(7) -0.0023(7)
C17 0.0384(12) 0.0420(12) 0.0685(17) 0.0025(11) 0.0270(12) -0.0069(9)
C18 0.0475(12) 0.0359(10) 0.0245(10) -0.0010(8) 0.0136(9) 0.0046(9)
C19 0.0536(13) 0.0485(13) 0.0528(14) 0.0006(11) 0.0343(11) 0.0092(11)
C20 0.0295(9) 0.0246(9) 0.0286(10) 0.0046(7) 0.0081(7) 0.0040(7)
C21 0.0475(13) 0.0339(12) 0.0750(18) 0.0017(11) 0.0152(12) -0.0098(10)
C22 0.0294(9) 0.0388(11) 0.0218(9) -0.0008(8) 0.0047(7) -0.0048(8)
C23 0.0360(12) 0.0649(16) 0.0557(16) -0.0036(12) -0.0146(11) -0.0066(11)

loop_
_atom_type_symbol
_atom_type_description
_atom_type_scat_dispersion_real
_atom_type_scat_dispersion_imag
_atom_type_scat_source
C C 0.0033 0.0016 'International Tables Vol C Tables 4.2.6.8 and 6.1.1.4'
H H 0.0000 0.0000 'International Tables Vol C Tables 4.2.6.8 and 6.1.1.4'
N N 0.0061 0.0033 'International Tables Vol C Tables 4.2.6.8 and 6.1.1.4'
O O 0.0106 0.0060 'International Tables Vol C Tables 4.2.6.8 and 6.1.1.4'
P P 0.1023 0.0942 'International Tables Vol C Tables 4.2.6.8 and 6.1.1.4'
Pd Pd -0.9988 1.0072 'International Tables Vol C Tables 4.2.6.8 and 6.1.1.4'

loop_
_geom_angle_atom_site_label_1
_geom_angle_atom_site_label_2
_geom_angle_atom_site_label_3
_geom_angle
C1 Pd1 O2 170.84(6)
C1 Pd1 P1 80.77(6)
O2 Pd1 P1 102.48(4)
C1 Pd1 N1 81.97(7)
O2 Pd1 N1 95.14(5)
P1 Pd1 N1 162.35(4)
N3 P1 O1 107.60(7)
N3 P1 N2 103.51(8)
O1 P1 N2 97.84(7)
N3 P1 Pd1 115.69(5)
O1 P1 Pd1 105.89(5)
N2 P1 Pd1 124.03(6)
C6 O1 P1 113.07(11)
C22 O2 Pd1 117.78(12)
C7 N1 C8 108.40(13)
C7 N1 C11 110.12(13)
C8 N1 C11 111.48(13)
C7 N1 Pd1 106.61(10)
C8 N1 Pd1 110.85(10)
C11 N1 Pd1 109.26(10)
C16 N2 C14 114.83(14)
C16 N2 P1 118.32(11)
C14 N2 P1 118.76(12)
C18 N3 C20 116.10(14)
C18 N3 P1 121.72(12)
C20 N3 P1 119.80(11)
C6 C1 C2 119.11(16)
C6 C1 Pd1 122.56(13)
C2 C1 Pd1 118.28(13)
C1 C2 C3 119.68(17)
C1 C2 C7 117.33(15)
C3 C2 C7 122.87(16)
C4 C3 C2 119.97(17)
C4 C3 H3 120.0
C2 C3 H3 120.0
C3 C4 C5 121.10(17)
C3 C4 H4 119.4
C5 C4 H4 119.4
C6 C5 C4 117.84(17)
C6 C5 H5 121.1
C4 C5 H5 121.1
C5 C6 C1 122.29(17)
C5 C6 O1 120.23(16)
C1 C6 O1 117.48(15)
C2 C7 N1 112.61(14)
C2 C7 H7A 109.1
N1 C7 H7A 109.1
C2 C7 H7B 109.1
N1 C7 H7B 109.1
H7A C7 H7B 107.8
C9 C8 N1 110.83(15)
C9 C8 C10 109.52(17)
N1 C8 C10 113.49(15)
C9 C8 H8 107.6
N1 C8 H8 107.6
C10 C8 H8 107.6
C8 C9 H9A 109.5
C8 C9 H9B 109.5
H9A C9 H9B 109.5
C8 C9 H9C 109.5
H9A C9 H9C 109.5
H9B C9 H9C 109.5
C8 C10 H10A 109.5
C8 C10 H10B 109.5
H10A C10 H10B 109.5
C8 C10 H10C 109.5
H10A C10 H10C 109.5
H10B C10 H10C 109.5
N1 C11 C13 111.39(14)
N1 C11 C12 113.96(15)
C13 C11 C12 110.44(16)
N1 C11 H11 106.9
C13 C11 H11 106.9
C12 C11 H11 106.9
C11 C12 H12A 109.5
C11 C12 H12B 109.5
H12A C12 H12B 109.5
C11 C12 H12C 109.5
H12A C12 H12C 109.5
H12B C12 H12C 109.5
C11 C13 H13A 109.5
C11 C13 H13B 109.5
H13A C13 H13B 109.5
C11 C13 H13C 109.5
H13A C13 H13C 109.5
H13B C13 H13C 109.5
N2 C14 C15 115.21(17)
N2 C14 H14A 108.5
C15 C14 H14A 108.5
N2 C14 H14B 108.5
C15 C14 H14B 108.5
H14A C14 H14B 107.5
C14 C15 H15A 109.5
C14 C15 H15B 109.5
H15A C15 H15B 109.5
C14 C15 H15C 109.5
H15A C15 H15C 109.5
H15B C15 H15C 109.5
N2 C16 C17 112.45(16)
N2 C16 H16A 109.1
C17 C16 H16A 109.1
N2 C16 H16B 109.1
C17 C16 H16B 109.1
H16A C16 H16B 107.8
C16 C17 H17A 109.5
C16 C17 H17B 109.5
H17A C17 H17B 109.5
C16 C17 H17C 109.5
H17A C17 H17C 109.5
H17B C17 H17C 109.5
N3 C18 C19 113.26(17)
N3 C18 H18A 108.9
C19 C18 H18A 108.9
N3 C18 H18B 108.9
C19 C18 H18B 108.9
H18A C18 H18B 107.7
C18 C19 H19A 109.5
C18 C19 H19B 109.5
H19A C19 H19B 109.5
C18 C19 H19C 109.5
H19A C19 H19C 109.5
H19B C19 H19C 109.5
N3 C20 C21 113.76(16)
N3 C20 H20A 108.8
C21 C20 H20A 108.8
N3 C20 H20B 108.8
C21 C20 H20B 108.8
H20A C20 H20B 107.7
C20 C21 H21A 109.5
C20 C21 H21B 109.5
H21A C21 H21B 109.5
C20 C21 H21C 109.5
H21A C21 H21C 109.5
H21B C21 H21C 109.5
O3 C22 O2 124.74(18)
O3 C22 C23 118.80(18)
O2 C22 C23 116.41(18)
C22 C23 H23A 109.5
C22 C23 H23B 109.5
H23A C23 H23B 109.5
C22 C23 H23C 109.5
H23A C23 H23C 109.5
H23B C23 H23C 109.5

loop_
_geom_bond_atom_site_label_1
_geom_bond_atom_site_label_2
_geom_bond_distance
Pd1 C1 1.9510(17)
Pd1 O2 2.1247(12)
Pd1 P1 2.2140(5)
Pd1 N1 2.2295(14)
P1 N3 1.6387(14)
P1 O1 1.6613(12)
P1 N2 1.6691(14)
O1 C6 1.395(2)
O2 C22 1.263(2)
O3 C22 1.238(2)
N1 C7 1.511(2)
N1 C8 1.518(2)
N1 C11 1.517(2)
N2 C16 1.474(2)
N2 C14 1.475(2)
N3 C18 1.475(2)
N3 C20 1.474(2)
C1 C6 1.390(3)
C1 C2 1.391(3)
C2 C3 1.397(3)
C2 C7 1.503(3)
C3 C4 1.388(3)
C3 H3 0.9300
C4 C5 1.395(3)
C4 H4 0.9300
C5 C6 1.384(3)
C5 H5 0.9300
C7 H7A 0.9700
C7 H7B 0.9700
C8 C9 1.522(3)
C8 C10 1.521(3)
C8 H8 0.9800
C9 H9A 0.9600
C9 H9B 0.9600
C9 H9C 0.9600
C10 H10A 0.9600
C10 H10B 0.9600
C10 H10C 0.9600
C11 C13 1.523(3)
C11 C12 1.529(3)
C11 H11 0.9800
C12 H12A 0.9600
C12 H12B 0.9600
C12 H12C 0.9600
C13 H13A 0.9600
C13 H13B 0.9600
C13 H13C 0.9600
C14 C15 1.516(3)
C14 H14A 0.9700
C14 H14B 0.9700
C15 H15A 0.9600
C15 H15B 0.9600
C15 H15C 0.9600
C16 C17 1.512(3)
C16 H16A 0.9700
C16 H16B 0.9700
C17 H17A 0.9600
C17 H17B 0.9600
C17 H17C 0.9600
C18 C19 1.520(3)
C18 H18A 0.9700
C18 H18B 0.9700
C19 H19A 0.9600
C19 H19B 0.9600
C19 H19C 0.9600
C20 C21 1.510(3)
C20 H20A 0.9700
C20 H20B 0.9700
C21 H21A 0.9600
C21 H21B 0.9600
C21 H21C 0.9600
C22 C23 1.513(3)
C23 H23A 0.9600
C23 H23B 0.9600
C23 H23C 0.9600

loop_
_geom_torsion_atom_site_label_1
_geom_torsion_atom_site_label_2
_geom_torsion_atom_site_label_3
_geom_torsion_atom_site_label_4
_geom_torsion
C1 Pd1 P1 N3 116.03(7)
O2 Pd1 P1 N3 -55.24(7)
N1 Pd1 P1 N3 128.22(13)
C1 Pd1 P1 O1 -3.03(6)
O2 Pd1 P1 O1 -174.31(6)
N1 Pd1 P1 O1 9.16(13)
C1 Pd1 P1 N2 -114.35(8)
O2 Pd1 P1 N2 74.38(7)
N1 Pd1 P1 N2 -102.16(13)
N3 P1 O1 C6 -119.24(11)
N2 P1 O1 C6 133.83(11)
Pd1 P1 O1 C6 5.04(11)
C1 Pd1 O2 C22 -178.7(4)
P1 Pd1 O2 C22 -68.74(13)
N1 Pd1 O2 C22 110.21(13)
C1 Pd1 N1 C7 -14.24(10)
O2 Pd1 N1 C7 157.01(10)
P1 Pd1 N1 C7 -26.39(18)
C1 Pd1 N1 C8 103.54(11)
O2 Pd1 N1 C8 -85.21(11)
P1 Pd1 N1 C8 91.39(15)
C1 Pd1 N1 C11 -133.22(11)
O2 Pd1 N1 C11 38.03(11)
P1 Pd1 N1 C11 -145.37(10)
N3 P1 N2 C16 52.25(15)
O1 P1 N2 C16 162.55(13)
Pd1 P1 N2 C16 -82.19(13)
N3 P1 N2 C14 -160.62(13)
O1 P1 N2 C14 -50.31(15)
Pd1 P1 N2 C14 64.94(15)
O1 P1 N3 C18 -51.61(15)
N2 P1 N3 C18 51.30(15)
Pd1 P1 N3 C18 -169.74(12)
O1 P1 N3 C20 110.21(13)
N2 P1 N3 C20 -146.88(13)
Pd1 P1 N3 C20 -7.92(15)
O2 Pd1 C1 C6 112.5(4)
P1 Pd1 C1 C6 0.90(12)
N1 Pd1 C1 C6 -175.39(14)
O2 Pd1 C1 C2 -65.1(4)
P1 Pd1 C1 C2 -176.64(12)
N1 Pd1 C1 C2 7.07(12)
C6 C1 C2 C3 0.8(2)
Pd1 C1 C2 C3 178.45(12)
C6 C1 C2 C7 -175.34(15)
Pd1 C1 C2 C7 2.29(19)
C1 C2 C3 C4 -0.9(2)
C7 C2 C3 C4 175.05(16)
C2 C3 C4 C5 0.2(3)
C3 C4 C5 C6 0.6(3)
C4 C5 C6 C1 -0.7(2)
C4 C5 C6 O1 179.60(15)
C2 C1 C6 C5 0.0(2)
Pd1 C1 C6 C5 -177.56(12)
C2 C1 C6 O1 179.70(14)
Pd1 C1 C6 O1 2.2(2)
P1 O1 C6 C5 174.86(13)
P1 O1 C6 C1 -4.90(18)
C1 C2 C7 N1 -15.4(2)
C3 C2 C7 N1 168.57(15)
C8 N1 C7 C2 -100.56(16)
C11 N1 C7 C2 137.25(15)
Pd1 N1 C7 C2 18.83(16)
C7 N1 C8 C9 66.48(18)
C11 N1 C8 C9 -172.16(15)
Pd1 N1 C8 C9 -50.20(17)
C7 N1 C8 C10 -169.80(16)
C11 N1 C8 C10 -48.4(2)
Pd1 N1 C8 C10 73.52(17)
C7 N1 C11 C13 -64.75(18)
C8 N1 C11 C13 174.89(15)
Pd1 N1 C11 C13 52.02(16)
C7 N1 C11 C12 61.02(19)
C8 N1 C11 C12 -59.34(19)
Pd1 N1 C11 C12 177.79(13)
C16 N2 C14 C15 51.9(2)
P1 N2 C14 C15 -96.35(18)
C14 N2 C16 C17 65.8(2)
P1 N2 C16 C17 -145.85(14)
C20 N3 C18 C19 69.1(2)
P1 N3 C18 C19 -128.41(16)
C18 N3 C20 C21 78.1(2)
P1 N3 C20 C21 -84.71(19)
Pd1 O2 C22 O3 -5.3(3)
Pd1 O2 C22 C23 177.22(16)
